data_4506437
loop_
_publ_author_name
'Zuo, Ya'
'Fang, Ming'
'Xiong, Gang'
'Shi, Peng-Fei'
'Zhao, Bin'
'Cui, Jian-Zhong'
'Cheng, Peng'

_publ_section_title
;
 Structural Diversity, Luminescence, and Magnetic Property: Series of
 Coordination Polymers with 2,2&#x2032;-Bipyridyl-4,4&#x2032;-Dicarboxylic
 Acid
;
_journal_issue 8
_journal_name_full 'Crystal Growth &amp; Design'
_journal_page_first 3917
_journal_paper_doi 10.1021/cg300323u
_journal_volume 12
_journal_year 2012
_chemical_formula_sum 'C12 H18 N2 O10 Zn'
_chemical_formula_weight 415.65
_chemical_name_systematic
; 
 ? 
;
_space_group_IT_number 14
_symmetry_cell_setting monoclinic
_symmetry_space_group_name_Hall '-P 2ybc'
_symmetry_space_group_name_H-M 'P 1 21/c 1'
_atom_sites_solution_hydrogens geom
_atom_sites_solution_primary direct
_atom_sites_solution_secondary difmap
_audit_creation_method SHELXL-97
_cell_angle_alpha 90.00
_cell_angle_beta 100.93(3)
_cell_angle_gamma 90.00
_cell_formula_units_Z 4
_cell_length_a 7.3319(15)
_cell_length_b 12.459(3)
_cell_length_c 18.157(4)
_cell_measurement_reflns_used 4104
_cell_measurement_temperature 293(2)
_cell_measurement_theta_max 25.0200
_cell_measurement_theta_min 2.8096
_cell_volume 1628.5(6)
_computing_cell_refinement 'CrystalClear (Rigaku/MSC Inc., 2005)'
_computing_data_collection 'CrystalClear (Rigaku/MSC Inc., 2005)'
_computing_data_reduction 'CrystalClear (Rigaku/MSC Inc., 2005)'
_computing_molecular_graphics 'Bruker SHELXTL'
_computing_publication_material 'Bruker SHELXTL'
_computing_structure_refinement 'SHELXL-97 (Sheldrick, 1997)'
_computing_structure_solution 'SHELXS-97 (Sheldrick, 1990)'
_diffrn_ambient_temperature 293(2)
_diffrn_detector_area_resol_mean 28.5714
_diffrn_measured_fraction_theta_full 0.997
_diffrn_measured_fraction_theta_max 0.997
_diffrn_measurement_method dtprofit.ref
_diffrn_radiation_monochromator graphite
_diffrn_radiation_source 'fine-focus sealed tube'
_diffrn_radiation_type MoK\a
_diffrn_radiation_wavelength 0.71073
_diffrn_reflns_av_R_equivalents 0.0404
_diffrn_reflns_av_sigmaI/netI 0.0281
_diffrn_reflns_limit_h_max 8
_diffrn_reflns_limit_h_min -8
_diffrn_reflns_limit_k_max 14
_diffrn_reflns_limit_k_min -14
_diffrn_reflns_limit_l_max 21
_diffrn_reflns_limit_l_min -21
_diffrn_reflns_number 16213
_diffrn_reflns_theta_full 25.01
_diffrn_reflns_theta_max 25.01
_diffrn_reflns_theta_min 1.99
_exptl_absorpt_coefficient_mu 1.565
_exptl_absorpt_correction_T_max 0.8850
_exptl_absorpt_correction_T_min 0.8344
_exptl_absorpt_correction_type multi-scan
_exptl_absorpt_process_details SADABS
_exptl_crystal_colour Colorless
_exptl_crystal_density_diffrn 1.695
_exptl_crystal_density_method 'not measured'
_exptl_crystal_description Prism
_exptl_crystal_F_000 856
_exptl_crystal_size_max 0.12
_exptl_crystal_size_mid 0.10
_exptl_crystal_size_min 0.08
_refine_diff_density_max 0.327
_refine_diff_density_min -0.368
_refine_diff_density_rms 0.067
_refine_ls_extinction_coef 0.0009(3)
_refine_ls_extinction_expression Fc^*^=kFc[1+0.001xFc^2^\l^3^/sin(2\q)]^-1/4^
_refine_ls_extinction_method SHELXL
_refine_ls_goodness_of_fit_ref 1.088
_refine_ls_hydrogen_treatment mixed
_refine_ls_matrix_type full
_refine_ls_number_parameters 263
_refine_ls_number_reflns 2860
_refine_ls_number_restraints 12
_refine_ls_restrained_S_all 1.086
_refine_ls_R_factor_all 0.0408
_refine_ls_R_factor_gt 0.0324
_refine_ls_shift/su_max 0.001
_refine_ls_shift/su_mean 0.000
_refine_ls_structure_factor_coef Fsqd
_refine_ls_weighting_details 'calc w=1/[\s^2^(Fo^2^)+(0.0372P)^2^+0.5947P] where P=(Fo^2^+2Fc^2^)/3'
_refine_ls_weighting_scheme calc
_refine_ls_wR_factor_gt 0.0704
_refine_ls_wR_factor_ref 0.0749
_reflns_number_gt 2476
_reflns_number_total 2860
_reflns_threshold_expression >2sigma(I)
_cod_data_source_file cg300323u_si_002.cif
_cod_data_source_block 1
_cod_depositor_comments
;
The following automatic conversions were performed:

'_symmetry_cell_setting' value 'Monoclinic' changed to 'monoclinic'
according to /home/saulius/struct/CIF-dictionaries/cif_core.dic
dictionary named 'cif_core.dic' version 2.4.2 from
2011-04-26.

'_exptl_absorpt_correction_type' value 'Multi-scan'
changed to 'multi-scan' according to
/home/saulius/struct/CIF-dictionaries/cif_core.dic dictionary named
'cif_core.dic' version 2.4.2 from 2011-04-26.

Automatic conversion script
Id: cif_fix_values 1891 2012-01-12 08:04:46Z andrius 
;
_cod_original_sg_symbol_H-M P2(1)/c
_cod_database_code 4506437

loop_
_symmetry_equiv_pos_as_xyz
'x, y, z'
'-x, y+1/2, -z+1/2'
'-x, -y, -z'
'x, -y-1/2, z-1/2'

loop_
_atom_site_label
_atom_site_type_symbol
_atom_site_fract_x
_atom_site_fract_y
_atom_site_fract_z
_atom_site_U_iso_or_equiv
_atom_site_adp_type
_atom_site_occupancy
_atom_site_symmetry_multiplicity
_atom_site_calc_flag
_atom_site_refinement_flags
Zn1 Zn 0.35435(3) 0.259168(15) 0.383793(10) 0.02503(6) Uani 1 1 d .
C1 C 0.2633(2) 0.05475(13) 0.45314(8) 0.0221(4) Uani 1 1 d .
C2 C 0.2365(3) 0.03075(14) 0.32504(9) 0.0328(5) Uani 1 1 d .
H2 H 0.2436 0.0587 0.2782 0.039 Uiso 1 1 calc R
C3 C 0.1848(3) -0.07555(14) 0.33003(9) 0.0317(5) Uani 1 1 d .
H3 H 0.1591 -0.1181 0.2872 0.038 Uiso 1 1 calc R
C4 C 0.1718(2) -0.11791(13) 0.39945(9) 0.0255(4) Uani 1 1 d .
C5 C 0.2095(2) -0.05039(13) 0.46146(9) 0.0259(4) Uani 1 1 d .
H5 H 0.1985 -0.0759 0.5086 0.031 Uiso 1 1 calc R
C6 C 0.3127(2) 0.13031(13) 0.51795(8) 0.0215(4) Uani 1 1 d .
C7 C 0.4169(2) 0.30019(14) 0.55583(9) 0.0280(4) Uani 1 1 d .
H7 H 0.4586 0.3674 0.5440 0.034 Uiso 1 1 calc R
C8 C 0.4075(3) 0.27893(14) 0.62965(9) 0.0289(4) Uani 1 1 d .
H8 H 0.4392 0.3313 0.6663 0.035 Uiso 1 1 calc R
C9 C 0.3502(2) 0.17824(13) 0.64816(9) 0.0235(4) Uani 1 1 d .
C10 C 0.3050(2) 0.10243(13) 0.59153(8) 0.0238(4) Uani 1 1 d .
H10 H 0.2699 0.0335 0.6027 0.029 Uiso 1 1 calc R
C11 C 0.3417(2) 0.15294(14) 0.72948(9) 0.0291(4) Uani 1 1 d .
C12 C 0.1215(2) -0.23506(14) 0.40922(10) 0.0287(5) Uani 1 1 d .
N1 N 0.2765(2) 0.09466(11) 0.38526(7) 0.0259(4) Uani 1 1 d .
N2 N 0.36876(19) 0.22878(10) 0.50042(7) 0.0234(3) Uani 1 1 d .
O1 O 0.1146(2) -0.26521(9) 0.47421(7) 0.0379(4) Uani 1 1 d .
O2 O 0.0914(2) -0.29264(11) 0.35182(7) 0.0446(4) Uani 1 1 d .
O3 O 0.35374(19) 0.23358(9) 0.77177(6) 0.0346(3) Uani 1 1 d .
O4 O 0.3273(2) 0.05737(10) 0.74792(7) 0.0466(4) Uani 1 1 d .
O5 O 0.64229(19) 0.22612(12) 0.39471(7) 0.0448(4) Uani 1 1 d D
H5A H 0.6823(19) 0.2164(18) 0.3552(5) 0.067 Uiso 1 1 d D
H5B H 0.7242(18) 0.2382(16) 0.4331(7) 0.067 Uiso 1 1 d D
O6 O 0.06947(19) 0.30220(11) 0.36850(8) 0.0464(4) Uani 1 1 d D
H6A H -0.0111(17) 0.2556(10) 0.3492(12) 0.070 Uiso 1 1 d D
H6B H 0.037(3) 0.3679(7) 0.3657(12) 0.070 Uiso 1 1 d D
O7 O 0.40785(18) 0.42830(10) 0.39902(6) 0.0341(3) Uani 1 1 d D
H7A H 0.5218(11) 0.4337(16) 0.4198(10) 0.051 Uiso 1 1 d D
H7B H 0.391(3) 0.4454(14) 0.3527(4) 0.051 Uiso 1 1 d D
O8 O 0.9261(2) 0.50513(11) 0.35989(8) 0.0495(4) Uani 1 1 d D
H8A H 0.8823(19) 0.5052(19) 0.3999(5) 0.074 Uiso 1 1 d D
H8B H 0.9847(19) 0.5636(8) 0.3573(12) 0.074 Uiso 1 1 d D
O9 O 0.24187(19) 0.53599(10) 0.51467(7) 0.0409(4) Uani 1 1 d D
H9A H 0.187(2) 0.5947(8) 0.4991(10) 0.061 Uiso 1 1 d D
H9B H 0.243(3) 0.5016(11) 0.4741(6) 0.061 Uiso 1 1 d D
O10 O 0.8110(2) 0.15336(11) 0.28149(8) 0.0497(4) Uani 1 1 d D
H10A H 0.767(2) 0.0906(7) 0.2786(13) 0.075 Uiso 1 1 d D
H10B H 0.831(2) 0.1745(16) 0.2393(5) 0.075 Uiso 1 1 d D

loop_
_atom_site_aniso_label
_atom_site_aniso_U_11
_atom_site_aniso_U_22
_atom_site_aniso_U_33
_atom_site_aniso_U_23
_atom_site_aniso_U_13
_atom_site_aniso_U_12
Zn1 0.03782(11) 0.02332(10) 0.01434(9) 0.00118(7) 0.00591(8) -0.00254(9)
C1 0.0266(8) 0.0228(8) 0.0166(8) -0.0008(6) 0.0030(7) 0.0005(7)
C2 0.0510(11) 0.0283(9) 0.0188(8) -0.0008(7) 0.0059(8) -0.0053(9)
C3 0.0463(11) 0.0262(9) 0.0209(9) -0.0069(7) 0.0021(8) -0.0044(9)
C4 0.0280(9) 0.0233(8) 0.0244(8) -0.0015(7) 0.0025(7) -0.0010(7)
C5 0.0349(9) 0.0250(9) 0.0182(8) 0.0022(7) 0.0062(7) -0.0021(8)
C6 0.0270(8) 0.0201(8) 0.0178(8) -0.0003(6) 0.0049(7) 0.0013(7)
C7 0.0426(10) 0.0190(8) 0.0233(8) -0.0020(7) 0.0088(8) -0.0033(8)
C8 0.0406(10) 0.0262(9) 0.0201(9) -0.0061(7) 0.0063(8) -0.0026(8)
C9 0.0278(9) 0.0255(9) 0.0179(8) -0.0007(7) 0.0061(7) 0.0017(7)
C10 0.0325(9) 0.0211(8) 0.0183(8) 0.0011(7) 0.0062(7) -0.0026(7)
C11 0.0372(10) 0.0314(9) 0.0190(8) -0.0012(7) 0.0065(7) -0.0012(8)
C12 0.0300(9) 0.0254(9) 0.0298(10) -0.0010(7) 0.0033(8) -0.0007(8)
N1 0.0388(8) 0.0229(7) 0.0160(7) 0.0001(6) 0.0048(6) -0.0012(7)
N2 0.0331(7) 0.0214(7) 0.0164(7) 0.0001(5) 0.0061(6) -0.0014(6)
O1 0.0571(8) 0.0271(7) 0.0278(7) 0.0033(5) 0.0034(6) -0.0075(6)
O2 0.0703(9) 0.0314(7) 0.0341(7) -0.0110(6) 0.0153(7) -0.0167(7)
O3 0.0603(8) 0.0299(7) 0.0143(6) -0.0028(5) 0.0090(6) -0.0011(6)
O4 0.0923(10) 0.0284(7) 0.0205(6) 0.0011(5) 0.0144(7) -0.0083(7)
O5 0.0362(7) 0.0744(10) 0.0237(7) -0.0080(7) 0.0059(6) 0.0022(7)
O6 0.0382(7) 0.0391(8) 0.0605(9) -0.0020(7) 0.0053(7) -0.0005(7)
O7 0.0483(7) 0.0298(7) 0.0236(6) -0.0003(5) 0.0050(6) -0.0047(6)
O8 0.0677(9) 0.0359(8) 0.0466(8) -0.0001(6) 0.0156(7) -0.0056(7)
O9 0.0523(8) 0.0320(7) 0.0371(7) 0.0001(6) 0.0054(6) 0.0019(7)
O10 0.0630(9) 0.0474(8) 0.0412(8) -0.0114(7) 0.0163(7) -0.0040(8)

loop_
_atom_type_symbol
_atom_type_description
_atom_type_scat_dispersion_real
_atom_type_scat_dispersion_imag
_atom_type_scat_source
C C 0.0033 0.0016 'International Tables Vol C Tables 4.2.6.8 and 6.1.1.4'
H H 0.0000 0.0000 'International Tables Vol C Tables 4.2.6.8 and 6.1.1.4'
N N 0.0061 0.0033 'International Tables Vol C Tables 4.2.6.8 and 6.1.1.4'
O O 0.0106 0.0060 'International Tables Vol C Tables 4.2.6.8 and 6.1.1.4'
Zn Zn 0.2839 1.4301 'International Tables Vol C Tables 4.2.6.8 and 6.1.1.4'

loop_
_geom_angle_atom_site_label_1
_geom_angle_atom_site_label_2
_geom_angle_atom_site_label_3
_geom_angle
_geom_angle_site_symmetry_1
_geom_angle_site_symmetry_3
O3 Zn1 O5 85.16(6) 4_565 .
O3 Zn1 O6 92.43(6) 4_565 .
O5 Zn1 O6 175.91(6) . .
O3 Zn1 N1 96.05(5) 4_565 .
O5 Zn1 N1 94.38(6) . .
O6 Zn1 N1 89.16(6) . .
O3 Zn1 N2 171.86(5) 4_565 .
O5 Zn1 N2 90.67(6) . .
O6 Zn1 N2 92.12(6) . .
N1 Zn1 N2 77.27(5) . .
O3 Zn1 O7 92.91(5) 4_565 .
O5 Zn1 O7 91.38(6) . .
O6 Zn1 O7 85.43(5) . .
N1 Zn1 O7 169.72(5) . .
N2 Zn1 O7 94.17(5) . .
N1 C1 C5 121.30(14) . .
N1 C1 C6 115.97(14) . .
C5 C1 C6 122.73(14) . .
N1 C2 C3 122.37(16) . .
N1 C2 H2 118.8 . .
C3 C2 H2 118.8 . .
C2 C3 C4 119.36(16) . .
C2 C3 H3 120.3 . .
C4 C3 H3 120.3 . .
C3 C4 C5 117.93(15) . .
C3 C4 C12 122.03(15) . .
C5 C4 C12 120.03(15) . .
C1 C5 C4 120.06(15) . .
C1 C5 H5 120.0 . .
C4 C5 H5 120.0 . .
N2 C6 C10 121.48(14) . .
N2 C6 C1 115.14(13) . .
C10 C6 C1 123.37(15) . .
N2 C7 C8 123.19(16) . .
N2 C7 H7 118.4 . .
C8 C7 H7 118.4 . .
C7 C8 C9 118.87(15) . .
C7 C8 H8 120.6 . .
C9 C8 H8 120.6 . .
C8 C9 C10 118.49(15) . .
C8 C9 C11 119.55(14) . .
C10 C9 C11 121.95(15) . .
C9 C10 C6 119.57(15) . .
C9 C10 H10 120.2 . .
C6 C10 H10 120.2 . .
O4 C11 O3 126.79(16) . .
O4 C11 C9 118.63(15) . .
O3 C11 C9 114.57(15) . .
O1 C12 O2 125.66(16) . .
O1 C12 C4 116.89(15) . .
O2 C12 C4 117.45(16) . .
C2 N1 C1 118.95(14) . .
C2 N1 Zn1 125.44(11) . .
C1 N1 Zn1 115.59(10) . .
C7 N2 C6 118.35(14) . .
C7 N2 Zn1 125.74(11) . .
C6 N2 Zn1 115.78(10) . .
C11 O3 Zn1 129.23(11) . 4_566
Zn1 O5 H5A 117.0(10) . .
Zn1 O5 H5B 125.6(12) . .
H5A O5 H5B 115.2(15) . .
Zn1 O6 H6A 117.9(10) . .
Zn1 O6 H6B 120.4(13) . .
H6A O6 H6B 117.8(16) . .
Zn1 O7 H7A 105.9(14) . .
Zn1 O7 H7B 97.5(12) . .
H7A O7 H7B 111.1(18) . .
H8A O8 H8B 109(2) . .
H9A O9 H9B 103.1(16) . .
H10A O10 H10B 111(2) . .

loop_
_geom_bond_atom_site_label_1
_geom_bond_atom_site_label_2
_geom_bond_distance
_geom_bond_site_symmetry_2
Zn1 O3 2.0350(12) 4_565
Zn1 O5 2.1230(14) .
Zn1 O6 2.1230(15) .
Zn1 N1 2.1292(14) .
Zn1 N2 2.1339(14) .
Zn1 O7 2.1517(13) .
C1 N1 1.349(2) .
C1 C5 1.385(2) .
C1 C6 1.497(2) .
C2 N1 1.339(2) .
C2 C3 1.385(2) .
C2 H2 0.9300 .
C3 C4 1.386(2) .
C3 H3 0.9300 .
C4 C5 1.391(2) .
C4 C12 1.524(2) .
C5 H5 0.9300 .
C6 N2 1.351(2) .
C6 C10 1.392(2) .
C7 N2 1.339(2) .
C7 C8 1.380(2) .
C7 H7 0.9300 .
C8 C9 1.384(2) .
C8 H8 0.9300 .
C9 C10 1.389(2) .
C9 C11 1.523(2) .
C10 H10 0.9300 .
C11 O4 1.247(2) .
C11 O3 1.257(2) .
C12 O1 1.249(2) .
C12 O2 1.250(2) .
O3 Zn1 2.0350(12) 4_566
O5 H5A 0.834(8) .
O5 H5B 0.843(9) .
O6 H6A 0.855(9) .
O6 H6B 0.850(8) .
O7 H7A 0.852(8) .
O7 H7B 0.853(8) .
O8 H8A 0.848(8) .
O8 H8B 0.851(8) .
O9 H9A 0.857(8) .
O9 H9B 0.853(8) .
O10 H10A 0.845(8) .
O10 H10B 0.848(9) .
